data_2107204
loop_
_publ_author_name
'Sinha, A.K.'

_publ_section_title
;
 The crystal structure of Ti (Pt.89 Ni.11)3
;
_journal_name_full 'Acta Crystallographica B (24,1968-38,1982)'
_journal_page_first 996
_journal_page_last 997
_journal_volume 25
_journal_year 1969
_chemical_formula_sum 'Pt3 Ti'
_space_group_IT_number 164
_symmetry_space_group_name_Hall '-P 3 2"'
_symmetry_space_group_name_H-M 'P -3 m 1'
_cell_angle_alpha 90
_cell_angle_beta 90
_cell_angle_gamma 120
_cell_formula_units_Z 7
_cell_length_a 5.491
_cell_length_b 5.491
_cell_length_c 15.67
_cell_volume 409.169
_citation_journal_id_ASTM ACBCAR
_cod_data_source_file Sinha_ACBCAR_1969_1545.cif
_cod_data_source_block Pt3Ti1
_cod_original_cell_volume 409.1688
_cod_original_formula_sum 'Pt3 Ti1'
_cod_database_code 2107204

loop_
_symmetry_equiv_pos_as_xyz
x,y,z
-y,x-y,z
-x+y,-x,z
y,x,-z
-x,-x+y,-z
x-y,-y,-z
-x,-y,-z
y,-x+y,-z
x-y,x,-z
-y,-x,z
x,x-y,z
-x+y,y,z

loop_
_atom_site_label
_atom_site_type_symbol
_atom_site_fract_x
_atom_site_fract_y
_atom_site_fract_z
_atom_site_occupancy
_atom_site_U_iso_or_equiv
Pt4 Pt 0.167 0.833 0.857 1 0.0
Ti4 Ti 0.3333 0.66666 0.571 1 0.0
Ti1 Ti 0 0 0 1 0.0
Ti3 Ti 0.3333 0.66666 0.143 1 0.0
Pt1 Pt 0.5 0 0 1 0.0
Pt3 Pt 0.167 0.833 0.429 1 0.0
Pt2 Pt 0.5 0.5 0.286 1 0.0
Ti2 Ti 0 0 0.286 1 0.0
